data_8105373
loop_
_publ_author_name
'Xiao, Yan'
'Cao, Chenzhong'

_publ_section_title
;
 Crystal structure of
 bis{5-chloro-2-(((4-trifluoromethyl)imino)methyl)phenolato-\k2
 N,O}copper(II), C28H16Cl2CuF6N2O2
;
_journal_issue 5
_journal_name_full 'Zeitschrift f\"ur Kristallographie - New Crystal Structures'
_journal_page_first 1045
_journal_page_last 1046
_journal_paper_doi 10.1515/ncrs-2020-0162
_journal_volume 235
_journal_year 2020
_chemical_formula_moiety 'C28 H16 Cl2 Cu F6 N2 O2'
_chemical_formula_sum 'C28 H16 Cl2 Cu F6 N2 O2'
_chemical_formula_weight 660.87
_space_group_crystal_system monoclinic
_space_group_IT_number 14
_space_group_name_Hall '-P 2ybc'
_space_group_name_H-M_alt 'P 1 21/c 1'
_atom_sites_solution_hydrogens geom
_cell_angle_alpha 90
_cell_angle_beta 91.210(3)
_cell_angle_gamma 90
_cell_formula_units_Z 2
_cell_length_a 9.850(3)
_cell_length_b 9.642(3)
_cell_length_c 14.249(4)
_cell_measurement_reflns_used 2405
_cell_measurement_temperature 296(2)
_cell_measurement_theta_max 22.67
_cell_measurement_theta_min 2.55
_cell_volume 1353.0(7)
_computing_cell_refinement 'SAINT V8.38A (?, 2016) [1]'
_computing_data_reduction 'SAINT V8.38A (?, 2016) [1]'
_computing_molecular_graphics 'Olex2 (Dolomanov et al., 2009) [3]'
_computing_publication_material 'Olex2 (Dolomanov et al., 2009) [3]'
_computing_structure_refinement 'ShelXL (Sheldrick, 2015) [2]'
_computing_structure_solution 'ShelXT (Sheldrick, 2015) [2]'
_diffrn_ambient_temperature 296.15
_diffrn_measured_fraction_theta_full 0.996
_diffrn_measured_fraction_theta_max 0.996
_diffrn_measurement_device_type 'Bruker APEX-II CCD'
_diffrn_measurement_method '\f and \w scans'
_diffrn_radiation_type MoK\a
_diffrn_radiation_wavelength 0.71073
_diffrn_reflns_av_R_equivalents 0.0296
_diffrn_reflns_av_unetI/netI 0.0292
_diffrn_reflns_Laue_measured_fraction_full 0.996
_diffrn_reflns_Laue_measured_fraction_max 0.996
_diffrn_reflns_limit_h_max 12
_diffrn_reflns_limit_h_min -11
_diffrn_reflns_limit_k_max 10
_diffrn_reflns_limit_k_min -11
_diffrn_reflns_limit_l_max 17
_diffrn_reflns_limit_l_min -17
_diffrn_reflns_number 9409
_diffrn_reflns_point_group_measured_fraction_full 0.996
_diffrn_reflns_point_group_measured_fraction_max 0.996
_diffrn_reflns_theta_full 26.000
_diffrn_reflns_theta_max 26.000
_diffrn_reflns_theta_min 4.085
_diffrn_standards_number 0
_exptl_absorpt_coefficient_mu 1.076
_exptl_absorpt_correction_T_max 0.7454
_exptl_absorpt_correction_T_min 0.5476
_exptl_absorpt_correction_type multi-scan
_exptl_absorpt_process_details
;
SADABS-2016/2 (Bruker,2016/2) was used for absorption correction.
wR2(int) was 0.0764 before and 0.0377 after correction.
The Ratio of minimum to maximum transmission is 0.7346.
The \l/2 correction factor is Not present.
;
_exptl_crystal_colour Brown
_exptl_crystal_density_diffrn 1.622
_exptl_crystal_description Block
_exptl_crystal_F_000 662
_exptl_crystal_size_max 0.28
_exptl_crystal_size_mid 0.24
_exptl_crystal_size_min 0.16
_exptl_transmission_factor_max 0.7454
_exptl_transmission_factor_min 0.5476
_refine_diff_density_max 0.484
_refine_diff_density_min -0.374
_refine_diff_density_rms 0.064
_refine_ls_extinction_coef .
_refine_ls_extinction_method none
_refine_ls_goodness_of_fit_ref 1.049
_refine_ls_hydrogen_treatment constr
_refine_ls_matrix_type full
_refine_ls_number_parameters 187
_refine_ls_number_reflns 2643
_refine_ls_number_restraints 0
_refine_ls_restrained_S_all 1.049
_refine_ls_R_factor_all 0.0482
_refine_ls_R_factor_gt 0.0377
_refine_ls_shift/su_max 0.000
_refine_ls_shift/su_mean 0.000
_refine_ls_structure_factor_coef Fsqd
_refine_ls_weighting_details 'w=1/[\s^2^(Fo^2^)+(0.0528P)^2^+0.7420P] where P=(Fo^2^+2Fc^2^)/3'
_refine_ls_weighting_scheme calc
_refine_ls_wR_factor_gt 0.0999
_refine_ls_wR_factor_ref 0.1066
_reflns_Friedel_coverage 0.000
_reflns_Friedel_fraction_full .
_reflns_Friedel_fraction_max .
_reflns_number_gt 2127
_reflns_number_total 2643
_reflns_threshold_expression 'I > 2\s(I)'
_cod_data_source_file suppl_ncrs-2020-0162_suppl.cif
_cod_data_source_block z
_cod_depositor_comments
;
The following automatic conversions were performed:

data item '_exptl_absorpt_correction_type' value 'Multi-scan' was
changed to 'multi-scan' in accordance with the built-in table derived
from the CIF Core dictionary named 'cif_core.dic' version 2.4.5 last
updated on 2014-11-21.

Automatic conversion script
Id: cif_fix_values 8738 2021-04-28 16:35:53Z antanas 
;
_cod_original_cell_volume 1352.9(6)
_cod_database_code 8105373
_shelx_space_group_comment
;
The symmetry employed for this shelxl refinement is uniquely defined
by the following loop, which should always be used as a source of
symmetry information in preference to the above space-group names.
They are only intended as comments.
;
_shelx_estimated_absorpt_t_max 0.847
_shelx_estimated_absorpt_t_min 0.753
_olex2_refinement_description
;
1. Fixed Uiso
 At 1.2 times of:
  All C(H) groups
2.a Aromatic/amide H refined with riding coordinates:
 C2(H2), C4(H4), C5(H5), C7(H7), C9(H9), C10(H10), C12(H12), C13(H13)
;

loop_
_space_group_symop_operation_xyz
'x, y, z'
'-x, y+1/2, -z+1/2'
'-x, -y, -z'
'x, -y-1/2, z-1/2'

loop_
_atom_site_label
_atom_site_type_symbol
_atom_site_fract_x
_atom_site_fract_y
_atom_site_fract_z
_atom_site_U_iso_or_equiv
_atom_site_adp_type
_atom_site_occupancy
_atom_site_site_symmetry_order
_atom_site_calc_flag
_atom_site_refinement_flags_posn
_atom_site_refinement_flags_adp
_atom_site_refinement_flags_occupancy
_atom_site_disorder_assembly
_atom_site_disorder_group
Cu1 Cu 0.500000 0.500000 0.500000 0.03283(16) Uani 1 2 d S T P . .
Cl1 Cl 0.02308(9) 0.61595(13) 0.83207(6) 0.0838(4) Uani 1 1 d . . . . .
F1 F 0.4436(3) 0.3164(3) -0.00093(13) 0.0897(7) Uani 1 1 d . . . . .
F2 F 0.2325(2) 0.3016(3) 0.00824(15) 0.1068(10) Uani 1 1 d . . . . .
F3 F 0.3257(3) 0.4932(3) -0.03235(14) 0.1034(10) Uani 1 1 d . . . . .
O1 O 0.39007(19) 0.4953(2) 0.60698(12) 0.0423(5) Uani 1 1 d . . . . .
N1 N 0.3386(2) 0.5246(2) 0.41516(14) 0.0354(5) Uani 1 1 d . . . . .
C1 C 0.2689(3) 0.5461(3) 0.61597(17) 0.0367(6) Uani 1 1 d . . . . .
C2 C 0.2123(3) 0.5512(3) 0.70646(19) 0.0457(7) Uani 1 1 d . . . . .
H2 H 0.260425 0.514686 0.757612 0.055 Uiso 1 1 calc R . . . .
C3 C 0.0880(3) 0.6092(3) 0.7190(2) 0.0519(8) Uani 1 1 d . . . . .
C4 C 0.0099(3) 0.6646(4) 0.6450(2) 0.0603(9) Uani 1 1 d . . . . .
H4 H -0.073347 0.706685 0.655610 0.072 Uiso 1 1 calc R . . . .
C5 C 0.0599(3) 0.6549(3) 0.5573(2) 0.0526(8) Uani 1 1 d . . . . .
H5 H 0.007885 0.688513 0.507054 0.063 Uiso 1 1 calc R . . . .
C6 C 0.1880(3) 0.5958(3) 0.53931(18) 0.0399(6) Uani 1 1 d . . . . .
C7 C 0.2249(3) 0.5756(3) 0.44409(18) 0.0400(6) Uani 1 1 d . . . . .
H7 H 0.161282 0.601413 0.398191 0.048 Uiso 1 1 calc R . . . .
C8 C 0.3447(3) 0.4960(3) 0.31592(17) 0.0353(6) Uani 1 1 d . . . . .
C9 C 0.3175(3) 0.5966(3) 0.24975(19) 0.0469(7) Uani 1 1 d . . . . .
H9 H 0.300120 0.687123 0.268453 0.056 Uiso 1 1 calc R . . . .
C10 C 0.3161(3) 0.5629(4) 0.1550(2) 0.0510(7) Uani 1 1 d . . . . .
H10 H 0.296750 0.630692 0.110272 0.061 Uiso 1 1 calc R . . . .
C11 C 0.3434(3) 0.4294(3) 0.12746(17) 0.0436(7) Uani 1 1 d . . . . .
C12 C 0.3755(3) 0.3293(3) 0.19340(19) 0.0462(7) Uani 1 1 d . . . . .
H12 H 0.395688 0.239455 0.174387 0.055 Uiso 1 1 calc R . . . .
C13 C 0.3777(3) 0.3626(3) 0.28777(18) 0.0426(6) Uani 1 1 d . . . . .
H13 H 0.401240 0.295780 0.332294 0.051 Uiso 1 1 calc R . . . .
C14 C 0.3346(4) 0.3876(4) 0.0264(2) 0.0629(9) Uani 1 1 d . . . . .

loop_
_atom_site_aniso_label
_atom_site_aniso_U_11
_atom_site_aniso_U_22
_atom_site_aniso_U_33
_atom_site_aniso_U_23
_atom_site_aniso_U_13
_atom_site_aniso_U_12
Cu1 0.0300(3) 0.0395(3) 0.0291(2) -0.00130(17) 0.00204(16) 0.00486(19)
Cl1 0.0621(5) 0.1333(9) 0.0573(5) -0.0256(5) 0.0311(4) -0.0103(6)
F1 0.0928(16) 0.123(2) 0.0537(12) -0.0319(12) 0.0210(11) -0.0085(15)
F2 0.0904(17) 0.171(3) 0.0589(12) -0.0363(15) -0.0019(11) -0.0649(18)
F3 0.162(3) 0.112(2) 0.0356(10) 0.0078(11) -0.0172(13) -0.0095(16)
O1 0.0350(10) 0.0587(13) 0.0333(9) 0.0029(8) 0.0039(7) 0.0077(9)
N1 0.0350(12) 0.0402(13) 0.0308(10) -0.0026(9) -0.0001(9) 0.0042(9)
C1 0.0340(14) 0.0388(14) 0.0375(13) -0.0084(11) 0.0056(11) -0.0048(11)
C2 0.0409(16) 0.0567(18) 0.0399(14) -0.0075(13) 0.0070(12) -0.0066(14)
C3 0.0417(16) 0.066(2) 0.0486(16) -0.0199(15) 0.0164(13) -0.0121(15)
C4 0.0347(16) 0.077(2) 0.070(2) -0.0212(18) 0.0115(14) 0.0064(16)
C5 0.0368(15) 0.066(2) 0.0546(17) -0.0101(15) 0.0027(13) 0.0098(14)
C6 0.0314(13) 0.0454(16) 0.0429(14) -0.0084(12) 0.0038(11) 0.0023(12)
C7 0.0351(14) 0.0445(17) 0.0400(13) -0.0045(12) -0.0029(11) 0.0046(12)
C8 0.0319(13) 0.0417(15) 0.0323(12) -0.0035(11) -0.0008(10) 0.0031(12)
C9 0.0583(18) 0.0425(17) 0.0398(14) -0.0001(12) -0.0025(13) 0.0084(14)
C10 0.0590(19) 0.0552(19) 0.0388(14) 0.0077(14) -0.0034(13) 0.0054(15)
C11 0.0408(15) 0.0568(19) 0.0332(13) -0.0053(13) -0.0001(11) -0.0082(14)
C12 0.0551(18) 0.0432(17) 0.0404(14) -0.0075(12) 0.0036(12) 0.0013(14)
C13 0.0519(17) 0.0391(16) 0.0367(13) -0.0003(11) 0.0004(12) 0.0056(13)
C14 0.065(2) 0.088(3) 0.0367(15) -0.0066(17) 0.0016(14) -0.019(2)

loop_
_atom_type_symbol
_atom_type_description
_atom_type_scat_dispersion_real
_atom_type_scat_dispersion_imag
_atom_type_scat_source
C C 0.0033 0.0016 'International Tables Vol C Tables 4.2.6.8 and 6.1.1.4'
H H 0.0000 0.0000 'International Tables Vol C Tables 4.2.6.8 and 6.1.1.4'
Cl Cl 0.1484 0.1585 'International Tables Vol C Tables 4.2.6.8 and 6.1.1.4'
Cu Cu 0.3201 1.2651 'International Tables Vol C Tables 4.2.6.8 and 6.1.1.4'
F F 0.0171 0.0103 'International Tables Vol C Tables 4.2.6.8 and 6.1.1.4'
N N 0.0061 0.0033 'International Tables Vol C Tables 4.2.6.8 and 6.1.1.4'
O O 0.0106 0.0060 'International Tables Vol C Tables 4.2.6.8 and 6.1.1.4'

loop_
_geom_angle_atom_site_label_1
_geom_angle_atom_site_label_2
_geom_angle_atom_site_label_3
_geom_angle
_geom_angle_site_symmetry_1
_geom_angle_site_symmetry_3
O1 Cu1 O1 180.0 . 3_666
O1 Cu1 N1 91.65(9) 3_666 3_666
O1 Cu1 N1 88.35(9) . 3_666
O1 Cu1 N1 91.65(9) . .
O1 Cu1 N1 88.35(9) 3_666 .
N1 Cu1 N1 180.0 . 3_666
C1 O1 Cu1 127.89(17) . .
C7 N1 Cu1 122.39(18) . .
C7 N1 C8 116.0(2) . .
C8 N1 Cu1 121.51(16) . .
O1 C1 C2 118.9(3) . .
O1 C1 C6 123.6(2) . .
C2 C1 C6 117.6(2) . .
C1 C2 H2 119.8 . .
C3 C2 C1 120.4(3) . .
C3 C2 H2 119.8 . .
C2 C3 Cl1 119.0(3) . .
C2 C3 C4 122.7(3) . .
C4 C3 Cl1 118.3(2) . .
C3 C4 H4 121.2 . .
C5 C4 C3 117.6(3) . .
C5 C4 H4 121.2 . .
C4 C5 H5 118.7 . .
C4 C5 C6 122.6(3) . .
C6 C5 H5 118.7 . .
C1 C6 C7 122.3(2) . .
C5 C6 C1 119.0(2) . .
C5 C6 C7 118.4(3) . .
N1 C7 C6 126.4(2) . .
N1 C7 H7 116.8 . .
C6 C7 H7 116.8 . .
C9 C8 N1 121.7(2) . .
C9 C8 C13 119.9(2) . .
C13 C8 N1 118.4(2) . .
C8 C9 H9 120.0 . .
C8 C9 C10 120.0(3) . .
C10 C9 H9 120.0 . .
C9 C10 H10 120.0 . .
C11 C10 C9 119.9(3) . .
C11 C10 H10 120.0 . .
C10 C11 C12 120.3(2) . .
C10 C11 C14 121.3(3) . .
C12 C11 C14 118.3(3) . .
C11 C12 H12 120.1 . .
C11 C12 C13 119.9(3) . .
C13 C12 H12 120.1 . .
C8 C13 H13 120.1 . .
C12 C13 C8 119.8(3) . .
C12 C13 H13 120.1 . .
F1 C14 C11 112.8(3) . .
F2 C14 F1 103.5(3) . .
F2 C14 C11 112.6(3) . .
F3 C14 F1 104.8(3) . .
F3 C14 F2 108.6(3) . .
F3 C14 C11 113.8(3) . .

loop_
_geom_bond_atom_site_label_1
_geom_bond_atom_site_label_2
_geom_bond_distance
_geom_bond_site_symmetry_2
Cu1 O1 1.8889(18) .
Cu1 O1 1.8889(18) 3_666
Cu1 N1 1.991(2) .
Cu1 N1 1.991(2) 3_666
Cl1 C3 1.747(3) .
F1 C14 1.339(4) .
F2 C14 1.325(4) .
F3 C14 1.320(4) .
O1 C1 1.299(3) .
N1 C7 1.298(3) .
N1 C8 1.443(3) .
C1 C2 1.416(4) .
C1 C6 1.422(4) .
C2 H2 0.9300 .
C2 C3 1.362(4) .
C3 C4 1.398(5) .
C4 H4 0.9300 .
C4 C5 1.357(4) .
C5 H5 0.9300 .
C5 C6 1.412(4) .
C6 C7 1.426(4) .
C7 H7 0.9300 .
C8 C9 1.375(4) .
C8 C13 1.388(4) .
C9 H9 0.9300 .
C9 C10 1.388(4) .
C10 H10 0.9300 .
C10 C11 1.374(5) .
C11 C12 1.379(4) .
C11 C14 1.497(4) .
C12 H12 0.9300 .
C12 C13 1.382(4) .
C13 H13 0.9300 .
